data_4509475
loop_
_publ_author_name
'Zhang, Daopeng'
'Wang, Hailong'
'Tian, Laijin'
'Kou, Hui-Zhong'
'Jiang, Jianzhuang'
'Ni, Zhong-Hai'

_publ_section_title
;
 Synthesis, Crystal Structures, and Magnetic Properties of Cyanide-Bridged
 Fe(III)&#x2212;Mn(III) Complexes Based on Manganese(III)-Porphyrin and
 Pyridinecarboxamide Dicyanideiron(III) Building Blocks
;
_journal_issue 9
_journal_name_full 'Crystal Growth &amp; Design'
_journal_page_first 3989
_journal_paper_doi 10.1021/cg9001253
_journal_volume 9
_journal_year 2009
_chemical_formula_sum 'C133 H92 Cl8 Fe2 Mn2 N20 O9'
_chemical_formula_weight 2619.45
_chemical_name_systematic
; 
 ? 
;
_space_group_IT_number 14
_symmetry_cell_setting monoclinic
_symmetry_space_group_name_Hall '-P 2yn'
_symmetry_space_group_name_H-M 'P 1 21/n 1'
_atom_sites_solution_hydrogens geom
_atom_sites_solution_primary direct
_atom_sites_solution_secondary difmap
_audit_creation_method SHELXL-97
_cell_angle_alpha 90.00
_cell_angle_beta 99.080(9)
_cell_angle_gamma 90.00
_cell_formula_units_Z 2
_cell_length_a 16.054(2)
_cell_length_b 17.957(2)
_cell_length_c 24.657(4)
_cell_measurement_temperature 293(2)
_cell_volume 7019.1(16)
_computing_cell_refinement 'Bruker SMART'
_computing_data_collection 'Bruker SMART'
_computing_data_reduction 'Bruker SAINT'
_computing_molecular_graphics 'Bruker SHELXTL'
_computing_publication_material 'Bruker SHELXTL'
_computing_structure_refinement 'SHELXL-97 (Sheldrick, 1997)'
_computing_structure_solution 'SHELXS-97 (Sheldrick, 1990)'
_diffrn_ambient_temperature 293(2)
_diffrn_measured_fraction_theta_full 0.992
_diffrn_measured_fraction_theta_max 0.992
_diffrn_measurement_device_type 'Bruker APEX II CCD area-detector'
_diffrn_measurement_method '\f and \w scans'
_diffrn_radiation_monochromator graphite
_diffrn_radiation_source 'fine-focus sealed tube'
_diffrn_radiation_type MoK\a
_diffrn_radiation_wavelength 0.71073
_diffrn_reflns_av_R_equivalents 0.0620
_diffrn_reflns_av_sigmaI/netI 0.0410
_diffrn_reflns_limit_h_max 19
_diffrn_reflns_limit_h_min -19
_diffrn_reflns_limit_k_max 21
_diffrn_reflns_limit_k_min -21
_diffrn_reflns_limit_l_max 29
_diffrn_reflns_limit_l_min -29
_diffrn_reflns_number 83674
_diffrn_reflns_theta_full 25.01
_diffrn_reflns_theta_max 25.01
_diffrn_reflns_theta_min 1.41
_exptl_absorpt_coefficient_mu 0.590
_exptl_absorpt_correction_T_max 0.8562
_exptl_absorpt_correction_T_min 0.7586
_exptl_absorpt_correction_type multi-scan
_exptl_absorpt_process_details sadabs
_exptl_crystal_colour red-brown
_exptl_crystal_density_diffrn 1.239
_exptl_crystal_density_method 'not measured'
_exptl_crystal_description block
_exptl_crystal_F_000 2680
_exptl_crystal_size_max 0.23
_exptl_crystal_size_mid 0.17
_exptl_crystal_size_min 0.15
_refine_diff_density_max 0.897
_refine_diff_density_min -0.379
_refine_diff_density_rms 0.079
_refine_ls_extinction_method none
_refine_ls_goodness_of_fit_ref 1.028
_refine_ls_hydrogen_treatment none
_refine_ls_matrix_type full
_refine_ls_number_parameters 811
_refine_ls_number_reflns 12284
_refine_ls_number_restraints 0
_refine_ls_restrained_S_all 1.028
_refine_ls_R_factor_all 0.1065
_refine_ls_R_factor_gt 0.0670
_refine_ls_shift/su_max 0.001
_refine_ls_shift/su_mean 0.000
_refine_ls_structure_factor_coef Fsqd
_refine_ls_weighting_details 'calc w=1/[\s^2^(Fo^2^)+(0.1290P)^2^+4.5409P] where P=(Fo^2^+2Fc^2^)/3'
_refine_ls_weighting_scheme calc
_refine_ls_wR_factor_gt 0.1822
_refine_ls_wR_factor_ref 0.2264
_reflns_number_gt 7835
_reflns_number_total 12284
_reflns_threshold_expression >2sigma(I)
_cod_data_source_file cg9001253sup1.cif
_cod_data_source_block 4
_cod_depositor_comments
;
The following automatic conversions were performed:

'_symmetry_cell_setting' value 'Monoclinic' changed to 'monoclinic'
according to /home/saulius/struct/CIF-dictionaries/cif_core.dic
dictionary named 'cif_core.dic' version 2.4.2 from 2011-04-26.

Automatic conversion script
Id: cif_fix_values 1891 2012-01-12 08:04:46Z andrius 
;
_cod_original_cell_volume 7019.4(17)
_cod_original_sg_symbol_H-M P2(1)/n
_cod_database_code 4509475

loop_
_symmetry_equiv_pos_as_xyz
'x, y, z'
'-x+1/2, y+1/2, -z+1/2'
'-x, -y, -z'
'x-1/2, -y-1/2, z-1/2'

loop_
_atom_site_label
_atom_site_type_symbol
_atom_site_fract_x
_atom_site_fract_y
_atom_site_fract_z
_atom_site_U_iso_or_equiv
_atom_site_adp_type
_atom_site_occupancy
_atom_site_symmetry_multiplicity
_atom_site_calc_flag
_atom_site_refinement_flags
Fe1 Fe 0.27433(4) 1.01974(4) 0.05140(3) 0.0697(2) Uani 1 1 d .
Mn1 Mn 0.35826(4) 0.75148(3) 0.12692(2) 0.04765(19) Uani 1 1 d .
Cl1 Cl -0.04783(15) 0.8934(2) 0.34505(10) 0.1818(12) Uani 1 1 d .
Cl2 Cl 0.77094(11) 1.01778(10) 0.36560(7) 0.1119(6) Uani 1 1 d .
Cl3 Cl 0.75881(11) 0.59280(10) -0.09014(7) 0.1042(5) Uani 1 1 d .
Cl4 Cl -0.05387(10) 0.49149(8) -0.11742(5) 0.0850(4) Uani 1 1 d .
O1 O 0.0958(3) 1.0176(3) 0.1465(2) 0.1200(16) Uani 1 1 d .
O2 O 0.4934(3) 1.1282(3) 0.0913(3) 0.141(2) Uani 1 1 d .
O3 O 0.3768(3) 0.64496(19) 0.17908(14) 0.0839(10) Uani 1 1 d .
H4 H 0.3940 0.6473 0.2122 0.126 Uiso 1 1 d R
O4 O 0.1507(12) 0.2518(12) 0.9006(8) 0.214(7) Uani 0.50 1 d P
H5 H 0.1601 0.2155 0.9208 0.321 Uiso 0.50 1 calc PR
O5 O 0.4369(6) 0.6428(6) 0.2905(4) 0.114(3) Uani 0.50 1 d P
H6 H 0.4153 0.6026 0.2955 0.171 Uiso 0.50 1 calc PR
O6 O 0.6692(17) 0.1457(16) 0.1275(11) 0.272(10) Uani 0.50 1 d P
H7 H 0.6234 0.1292 0.1132 0.408 Uiso 0.50 1 calc PR
N1 N 0.1881(3) 1.1638(3) 0.0023(4) 0.145(3) Uani 1 1 d .
N2 N 0.3402(2) 0.8595(2) 0.07968(15) 0.0570(9) Uani 1 1 d .
N3 N 0.3661(3) 1.0677(2) 0.0948(2) 0.0813(12) Uani 1 1 d .
N4 N 0.2255(3) 1.0256(2) 0.1164(2) 0.0841(13) Uani 1 1 d .
N5 N 0.3479(3) 1.0317(2) -0.0061(2) 0.0768(12) Uani 1 1 d .
N6 N 0.1662(2) 0.9675(2) 0.0233(2) 0.0756(12) Uani 1 1 d .
N7 N 0.2322(2) 0.73942(18) 0.12056(13) 0.0507(8) Uani 1 1 d .
N8 N 0.3570(2) 0.68998(18) 0.05871(13) 0.0506(8) Uani 1 1 d .
N9 N 0.4850(2) 0.76033(19) 0.13464(13) 0.0534(8) Uani 1 1 d .
N10 N 0.3606(2) 0.80844(19) 0.19676(13) 0.0532(8) Uani 1 1 d .
C1 C 0.2191(3) 1.1116(3) 0.0210(3) 0.095(2) Uani 1 1 d .
C2 C 0.3194(3) 0.9191(3) 0.06845(19) 0.0587(11) Uani 1 1 d .
C3 C 0.3568(4) 1.0780(3) 0.1489(3) 0.0882(17) Uani 1 1 d .
C4 C 0.2790(4) 1.0550(3) 0.1623(3) 0.0923(17) Uani 1 1 d .
C5 C 0.2580(6) 1.0591(4) 0.2146(4) 0.117(2) Uani 1 1 d .
H66 H 0.2052 1.0446 0.2218 0.141 Uiso 1 1 calc R
C6 C 0.3209(10) 1.0866(5) 0.2566(4) 0.154(4) Uani 1 1 d .
H54 H 0.3099 1.0899 0.2924 0.185 Uiso 1 1 calc R
C7 C 0.4001(8) 1.1089(5) 0.2447(4) 0.148(4) Uani 1 1 d .
H65 H 0.4404 1.1275 0.2726 0.177 Uiso 1 1 calc R
C8 C 0.4187(5) 1.1035(4) 0.1921(4) 0.127(3) Uani 1 1 d .
H62 H 0.4720 1.1167 0.1850 0.153 Uiso 1 1 calc R
C9 C 0.4306(4) 1.0925(3) 0.0703(3) 0.0939(19) Uani 1 1 d .
C10 C 0.4181(3) 1.0715(3) 0.0115(3) 0.0826(16) Uani 1 1 d .
C11 C 0.4754(4) 1.0914(3) -0.0223(4) 0.101(2) Uani 1 1 d .
H41 H 0.5227 1.1195 -0.0087 0.122 Uiso 1 1 calc R
C12 C 0.4613(4) 1.0692(5) -0.0755(4) 0.117(3) Uani 1 1 d .
H47 H 0.4994 1.0813 -0.0989 0.140 Uiso 1 1 calc R
C13 C 0.3911(5) 1.0294(5) -0.0940(3) 0.117(2) Uani 1 1 d .
H59 H 0.3799 1.0136 -0.1303 0.141 Uiso 1 1 calc R
C14 C 0.3360(4) 1.0124(4) -0.0578(3) 0.102(2) Uani 1 1 d .
H58 H 0.2875 0.9856 -0.0711 0.123 Uiso 1 1 calc R
C15 C 0.1440(4) 1.0072(3) 0.1133(3) 0.0866(16) Uani 1 1 d .
C16 C 0.1140(3) 0.9670(3) 0.0614(3) 0.0846(18) Uani 1 1 d .
C17 C 0.0382(4) 0.9268(4) 0.0506(4) 0.107(2) Uani 1 1 d .
H44 H 0.0028 0.9262 0.0771 0.128 Uiso 1 1 calc R
C18 C 0.0151(4) 0.8899(4) 0.0044(5) 0.119(3) Uani 1 1 d .
H57 H -0.0352 0.8633 -0.0015 0.143 Uiso 1 1 calc R
C19 C 0.0667(4) 0.8915(4) -0.0343(4) 0.116(2) Uani 1 1 d .
H60 H 0.0519 0.8670 -0.0676 0.139 Uiso 1 1 calc R
C20 C 0.1438(4) 0.9315(3) -0.0229(3) 0.0906(17) Uani 1 1 d .
H46 H 0.1795 0.9322 -0.0491 0.109 Uiso 1 1 calc R
C21 C 0.1823(3) 0.7641(2) 0.15823(18) 0.0569(10) Uani 1 1 d .
C22 C 0.0960(3) 0.7410(3) 0.13917(19) 0.0649(12) Uani 1 1 d .
H17 H 0.0499 0.7502 0.1568 0.078 Uiso 1 1 calc R
C23 C 0.0942(3) 0.7042(3) 0.09210(18) 0.0612(11) Uani 1 1 d .
H23 H 0.0469 0.6835 0.0709 0.073 Uiso 1 1 calc R
C24 C 0.1780(3) 0.7024(2) 0.08026(16) 0.0528(10) Uani 1 1 d .
C25 C 0.2029(3) 0.6675(2) 0.03487(16) 0.0528(10) Uani 1 1 d .
C26 C 0.1379(3) 0.6258(2) -0.00331(16) 0.0539(10) Uani 1 1 d .
C27 C 0.0740(3) 0.6602(3) -0.0383(2) 0.0798(15) Uani 1 1 d .
H36 H 0.0710 0.7119 -0.0388 0.096 Uiso 1 1 calc R
C28 C 0.0135(4) 0.6193(3) -0.0731(2) 0.0839(16) Uani 1 1 d .
H43 H -0.0305 0.6432 -0.0954 0.101 Uiso 1 1 calc R
C29 C 0.0205(3) 0.5438(3) -0.07363(17) 0.0627(11) Uani 1 1 d .
C30 C 0.0822(3) 0.5075(3) -0.0398(2) 0.0715(13) Uani 1 1 d .
H27 H 0.0852 0.4558 -0.0400 0.086 Uiso 1 1 calc R
C31 C 0.1404(3) 0.5488(3) -0.0049(2) 0.0667(12) Uani 1 1 d .
H35 H 0.1827 0.5239 0.0183 0.080 Uiso 1 1 calc R
C32 C 0.2865(3) 0.6629(2) 0.02547(16) 0.0544(10) Uani 1 1 d .
C33 C 0.3117(3) 0.6287(3) -0.02189(18) 0.0646(12) Uani 1 1 d .
H22 H 0.2764 0.6065 -0.0509 0.077 Uiso 1 1 calc R
C34 C 0.3963(3) 0.6349(3) -0.01637(17) 0.0630(11) Uani 1 1 d .
H16 H 0.4300 0.6177 -0.0411 0.076 Uiso 1 1 calc R
C35 C 0.4251(3) 0.6723(2) 0.03384(16) 0.0540(10) Uani 1 1 d .
C36 C 0.5098(3) 0.6883(2) 0.05360(17) 0.0579(10) Uani 1 1 d .
C37 C 0.5741(3) 0.6636(3) 0.01963(18) 0.0598(11) Uani 1 1 d .
C38 C 0.5894(3) 0.5892(3) 0.0110(2) 0.0684(12) Uani 1 1 d .
H24 H 0.5611 0.5535 0.0284 0.082 Uiso 1 1 calc R
C39 C 0.6453(3) 0.5666(3) -0.0226(2) 0.0761(14) Uani 1 1 d .
H49 H 0.6539 0.5163 -0.0287 0.091 Uiso 1 1 calc R
C40 C 0.6883(3) 0.6203(3) -0.0470(2) 0.0721(13) Uani 1 1 d .
C41 C 0.6764(3) 0.6932(3) -0.0387(2) 0.0793(14) Uani 1 1 d .
H38 H 0.7065 0.7286 -0.0553 0.095 Uiso 1 1 calc R
C42 C 0.6194(3) 0.7154(3) -0.0056(2) 0.0735(13) Uani 1 1 d .
H25 H 0.6111 0.7659 -0.0001 0.088 Uiso 1 1 calc R
C43 C 0.5368(3) 0.7280(3) 0.10155(18) 0.0599(11) Uani 1 1 d .
C44 C 0.6225(3) 0.7449(3) 0.1230(2) 0.0787(15) Uani 1 1 d .
H32 H 0.6696 0.7284 0.1088 0.094 Uiso 1 1 calc R
C45 C 0.6234(3) 0.7882(3) 0.1667(2) 0.0773(14) Uani 1 1 d .
H26 H 0.6709 0.8086 0.1880 0.093 Uiso 1 1 calc R
C46 C 0.5379(3) 0.7979(2) 0.17527(17) 0.0566(10) Uani 1 1 d .
C47 C 0.5128(3) 0.8403(3) 0.21663(17) 0.0586(11) Uani 1 1 d .
C48 C 0.5772(3) 0.8844(3) 0.25322(18) 0.0629(11) Uani 1 1 d .
C49 C 0.6379(4) 0.8500(3) 0.2913(2) 0.0868(16) Uani 1 1 d .
H37 H 0.6378 0.7983 0.2940 0.104 Uiso 1 1 calc R
C50 C 0.6987(4) 0.8901(4) 0.3255(2) 0.0949(18) Uani 1 1 d .
H48 H 0.7394 0.8659 0.3503 0.114 Uiso 1 1 calc R
C51 C 0.6971(3) 0.9666(3) 0.3218(2) 0.0778(14) Uani 1 1 d .
C52 C 0.6390(4) 1.0024(3) 0.2840(3) 0.0895(17) Uani 1 1 d .
H30 H 0.6395 1.0540 0.2813 0.107 Uiso 1 1 calc R
C53 C 0.5788(3) 0.9606(3) 0.2498(2) 0.0802(14) Uani 1 1 d .
H34 H 0.5393 0.9848 0.2242 0.096 Uiso 1 1 calc R
C54 C 0.4288(3) 0.8452(2) 0.22558(17) 0.0601(11) Uani 1 1 d .
C55 C 0.4015(3) 0.8868(3) 0.2693(2) 0.0769(14) Uani 1 1 d .
H33 H 0.4353 0.9164 0.2947 0.092 Uiso 1 1 calc R
C56 C 0.3194(3) 0.8753(3) 0.2668(2) 0.0763(14) Uani 1 1 d .
H29 H 0.2855 0.8957 0.2903 0.092 Uiso 1 1 calc R
C57 C 0.2919(3) 0.8265(2) 0.22208(17) 0.0602(11) Uani 1 1 d .
C58 C 0.2091(3) 0.8035(3) 0.20561(17) 0.0606(11) Uani 1 1 d .
C59 C 0.1449(3) 0.8248(3) 0.24073(19) 0.0655(12) Uani 1 1 d .
C60 C 0.1414(4) 0.7897(4) 0.2895(2) 0.0848(16) Uani 1 1 d .
H50 H 0.1799 0.7522 0.3014 0.102 Uiso 1 1 calc R
C61 C 0.0803(5) 0.8097(5) 0.3219(2) 0.105(2) Uani 1 1 d .
H52 H 0.0774 0.7855 0.3549 0.125 Uiso 1 1 calc R
C62 C 0.0264(4) 0.8644(5) 0.3040(3) 0.106(2) Uani 1 1 d .
C63 C 0.0281(5) 0.9011(4) 0.2569(3) 0.119(2) Uani 1 1 d .
H64 H -0.0101 0.9391 0.2456 0.142 Uiso 1 1 calc R
C64 C 0.0883(4) 0.8808(4) 0.2256(3) 0.1004(19) Uani 1 1 d .
H63 H 0.0904 0.9060 0.1929 0.121 Uiso 1 1 calc R
C65 C 0.3778(7) 0.5708(5) 0.1618(4) 0.151(3) Uani 1 1 d .
H67A H 0.3249 0.5590 0.1395 0.227 Uiso 1 1 calc R
H67B H 0.3866 0.5386 0.1932 0.227 Uiso 1 1 calc R
H67C H 0.4226 0.5639 0.1407 0.227 Uiso 1 1 calc R
C66 C 0.1357(11) 0.3146(10) 0.9321(8) 0.148(7) Uani 0.50 1 d P
H68A H 0.1292 0.2990 0.9684 0.223 Uiso 0.50 1 calc PR
H68B H 0.0852 0.3392 0.9151 0.223 Uiso 0.50 1 calc PR
H68C H 0.1825 0.3483 0.9342 0.223 Uiso 0.50 1 calc PR
C67 C 0.4130(11) 0.6971(9) 0.3287(7) 0.131(5) Uani 0.50 1 d P
H69A H 0.4380 0.6839 0.3654 0.197 Uiso 0.50 1 calc PR
H69B H 0.3527 0.6979 0.3261 0.197 Uiso 0.50 1 calc PR
H69C H 0.4325 0.7455 0.3199 0.197 Uiso 0.50 1 calc PR
C68 C 0.700(2) 0.196(2) 0.0908(16) 0.263(16) Uani 0.50 1 d P
H70A H 0.7101 0.2439 0.1083 0.394 Uiso 0.50 1 calc PR
H70B H 0.6586 0.2017 0.0583 0.394 Uiso 0.50 1 calc PR
H70C H 0.7514 0.1775 0.0810 0.394 Uiso 0.50 1 calc PR

loop_
_atom_site_aniso_label
_atom_site_aniso_U_11
_atom_site_aniso_U_22
_atom_site_aniso_U_33
_atom_site_aniso_U_23
_atom_site_aniso_U_13
_atom_site_aniso_U_12
Fe1 0.0528(4) 0.0533(4) 0.1033(6) 0.0145(3) 0.0138(4) -0.0007(3)
Mn1 0.0518(4) 0.0492(4) 0.0427(3) -0.0042(3) 0.0098(3) -0.0004(3)
Cl1 0.1275(17) 0.299(4) 0.1405(18) -0.076(2) 0.0870(15) -0.0122(19)
Cl2 0.1050(12) 0.1189(13) 0.1027(11) -0.0311(9) -0.0111(9) -0.0313(10)
Cl3 0.1042(11) 0.1259(13) 0.0936(10) 0.0122(9) 0.0494(9) 0.0496(10)
Cl4 0.1016(10) 0.0866(9) 0.0600(7) 0.0011(6) -0.0077(7) -0.0323(7)
O1 0.115(3) 0.110(3) 0.152(4) 0.027(3) 0.071(3) 0.016(3)
O2 0.081(3) 0.119(4) 0.217(6) -0.035(4) 0.007(3) -0.040(3)
O3 0.122(3) 0.060(2) 0.067(2) 0.0085(16) 0.007(2) 0.0027(19)
O4 0.217(18) 0.223(19) 0.201(15) 0.021(13) 0.026(13) 0.015(14)
O5 0.132(8) 0.108(7) 0.093(6) 0.020(5) -0.010(5) -0.023(6)
O6 0.27(3) 0.26(3) 0.29(3) -0.01(2) 0.02(2) 0.01(2)
N1 0.074(3) 0.075(3) 0.278(9) 0.064(5) 0.003(4) -0.004(3)
N2 0.058(2) 0.051(2) 0.063(2) 0.0033(17) 0.0157(17) -0.0016(17)
N3 0.063(3) 0.057(2) 0.123(4) 0.001(2) 0.010(3) 0.0036(19)
N4 0.074(3) 0.065(3) 0.116(4) 0.006(2) 0.023(3) 0.010(2)
N5 0.056(2) 0.073(3) 0.100(3) 0.023(2) 0.009(2) -0.001(2)
N6 0.053(2) 0.059(2) 0.112(4) 0.020(2) 0.005(2) -0.0039(18)
N7 0.057(2) 0.0539(19) 0.0437(17) -0.0031(14) 0.0142(15) -0.0032(15)
N8 0.0529(19) 0.0524(19) 0.0467(18) -0.0053(15) 0.0087(15) 0.0008(15)
N9 0.055(2) 0.058(2) 0.0478(18) -0.0054(15) 0.0082(16) 0.0046(16)
N10 0.057(2) 0.057(2) 0.0473(18) -0.0083(15) 0.0143(16) -0.0064(16)
C1 0.051(3) 0.061(3) 0.171(6) 0.030(4) 0.008(3) -0.009(2)
C2 0.048(2) 0.062(3) 0.067(3) 0.009(2) 0.011(2) -0.006(2)
C3 0.083(4) 0.062(3) 0.115(5) -0.007(3) 0.002(4) 0.014(3)
C4 0.105(5) 0.066(3) 0.103(5) -0.005(3) 0.008(4) 0.023(3)
C5 0.133(6) 0.106(5) 0.113(6) 0.002(4) 0.021(5) 0.033(5)
C6 0.225(12) 0.113(7) 0.123(7) -0.014(6) 0.024(9) 0.051(8)
C7 0.189(11) 0.110(6) 0.129(8) -0.034(5) -0.022(7) 0.049(7)
C8 0.122(6) 0.088(5) 0.161(8) -0.037(5) -0.014(6) 0.020(4)
C9 0.064(3) 0.063(3) 0.154(6) 0.004(4) 0.015(4) -0.002(3)
C10 0.051(3) 0.059(3) 0.140(5) 0.024(3) 0.020(3) 0.003(2)
C11 0.060(3) 0.080(4) 0.168(7) 0.035(4) 0.028(4) -0.002(3)
C12 0.070(4) 0.128(6) 0.156(7) 0.070(6) 0.028(5) 0.009(4)
C13 0.092(5) 0.154(7) 0.109(5) 0.046(5) 0.027(4) 0.004(5)
C14 0.077(4) 0.118(5) 0.112(5) 0.030(4) 0.013(4) -0.025(3)
C15 0.081(4) 0.075(4) 0.110(5) 0.022(3) 0.034(4) 0.012(3)
C16 0.056(3) 0.063(3) 0.140(5) 0.039(3) 0.030(3) 0.009(2)
C17 0.063(4) 0.085(4) 0.176(7) 0.036(5) 0.031(4) -0.009(3)
C18 0.059(4) 0.082(4) 0.210(9) 0.035(5) 0.002(5) -0.013(3)
C19 0.080(4) 0.098(5) 0.158(7) 0.010(4) -0.017(5) -0.018(4)
C20 0.067(3) 0.084(4) 0.119(5) 0.014(4) 0.011(3) -0.009(3)
C21 0.062(3) 0.054(2) 0.060(2) -0.002(2) 0.022(2) -0.0047(19)
C22 0.059(3) 0.072(3) 0.068(3) -0.009(2) 0.023(2) -0.006(2)
C23 0.054(2) 0.069(3) 0.061(3) -0.009(2) 0.011(2) -0.008(2)
C24 0.058(2) 0.049(2) 0.052(2) -0.0024(18) 0.0121(19) 0.0010(18)
C25 0.059(2) 0.052(2) 0.048(2) 0.0000(18) 0.0079(19) -0.0011(19)
C26 0.053(2) 0.064(3) 0.045(2) -0.0013(19) 0.0094(19) -0.002(2)
C27 0.093(4) 0.055(3) 0.082(3) -0.001(2) -0.017(3) -0.004(3)
C28 0.092(4) 0.073(3) 0.075(3) 0.008(3) -0.022(3) -0.002(3)
C29 0.074(3) 0.069(3) 0.045(2) 0.001(2) 0.008(2) -0.015(2)
C30 0.073(3) 0.057(3) 0.080(3) 0.000(2) -0.001(3) -0.004(2)
C31 0.064(3) 0.062(3) 0.070(3) 0.004(2) -0.001(2) 0.006(2)
C32 0.062(3) 0.061(3) 0.041(2) -0.0045(18) 0.0098(19) -0.001(2)
C33 0.067(3) 0.076(3) 0.051(2) -0.015(2) 0.012(2) -0.003(2)
C34 0.064(3) 0.078(3) 0.049(2) -0.011(2) 0.014(2) 0.001(2)
C35 0.059(3) 0.058(2) 0.047(2) -0.0006(18) 0.0126(19) 0.0026(19)
C36 0.060(3) 0.061(3) 0.054(2) -0.006(2) 0.012(2) 0.007(2)
C37 0.054(2) 0.066(3) 0.059(2) -0.012(2) 0.007(2) 0.005(2)
C38 0.075(3) 0.065(3) 0.068(3) 0.001(2) 0.020(2) 0.012(2)
C39 0.083(3) 0.069(3) 0.080(3) 0.003(3) 0.027(3) 0.027(3)
C40 0.060(3) 0.093(4) 0.064(3) -0.005(3) 0.013(2) 0.027(3)
C41 0.075(3) 0.083(4) 0.086(3) -0.004(3) 0.033(3) -0.005(3)
C42 0.070(3) 0.063(3) 0.091(3) -0.014(3) 0.021(3) 0.001(2)
C43 0.055(2) 0.067(3) 0.058(3) -0.007(2) 0.008(2) 0.010(2)
C44 0.053(3) 0.107(4) 0.073(3) -0.025(3) 0.001(2) 0.013(3)
C45 0.051(3) 0.098(4) 0.079(3) -0.026(3) -0.002(2) 0.001(2)
C46 0.052(2) 0.064(3) 0.052(2) -0.007(2) 0.0029(19) 0.003(2)
C47 0.058(3) 0.063(3) 0.052(2) -0.009(2) 0.002(2) -0.002(2)
C48 0.061(3) 0.073(3) 0.054(2) -0.013(2) 0.006(2) -0.003(2)
C49 0.109(4) 0.072(3) 0.071(3) -0.005(3) -0.012(3) -0.009(3)
C50 0.101(4) 0.096(4) 0.074(3) -0.007(3) -0.028(3) -0.010(3)
C51 0.070(3) 0.094(4) 0.068(3) -0.018(3) 0.005(3) -0.012(3)
C52 0.097(4) 0.067(3) 0.099(4) -0.009(3) 0.000(4) -0.011(3)
C53 0.073(3) 0.083(4) 0.080(3) -0.005(3) -0.002(3) -0.001(3)
C54 0.070(3) 0.062(3) 0.048(2) -0.011(2) 0.011(2) -0.006(2)
C55 0.078(3) 0.094(4) 0.062(3) -0.032(3) 0.020(2) -0.020(3)
C56 0.086(4) 0.085(3) 0.065(3) -0.026(3) 0.033(3) -0.019(3)
C57 0.072(3) 0.064(3) 0.048(2) -0.010(2) 0.020(2) -0.008(2)
C58 0.069(3) 0.063(3) 0.055(2) -0.007(2) 0.026(2) -0.011(2)
C59 0.073(3) 0.068(3) 0.060(3) -0.015(2) 0.025(2) -0.018(2)
C60 0.085(4) 0.113(5) 0.060(3) -0.003(3) 0.025(3) -0.012(3)
C61 0.095(5) 0.167(7) 0.058(3) -0.012(4) 0.031(3) -0.032(5)
C62 0.084(4) 0.150(7) 0.097(5) -0.043(5) 0.053(4) -0.025(4)
C63 0.126(6) 0.117(5) 0.131(6) -0.010(5) 0.075(5) 0.023(4)
C64 0.124(5) 0.085(4) 0.106(4) 0.005(3) 0.062(4) 0.014(4)
C65 0.207(10) 0.119(7) 0.131(7) 0.014(5) 0.036(6) 0.010(6)
C66 0.135(14) 0.114(12) 0.178(17) -0.006(12) -0.031(12) 0.043(11)
C67 0.150(14) 0.114(12) 0.125(12) 0.015(10) 0.005(11) -0.017(10)
C68 0.27(4) 0.26(4) 0.26(4) 0.00(3) 0.05(3) 0.00(3)

loop_
_atom_type_symbol
_atom_type_description
_atom_type_scat_dispersion_real
_atom_type_scat_dispersion_imag
_atom_type_scat_source
C C 0.0033 0.0016 'International Tables Vol C Tables 4.2.6.8 and 6.1.1.4'
H H 0.0000 0.0000 'International Tables Vol C Tables 4.2.6.8 and 6.1.1.4'
N N 0.0061 0.0033 'International Tables Vol C Tables 4.2.6.8 and 6.1.1.4'
O O 0.0106 0.0060 'International Tables Vol C Tables 4.2.6.8 and 6.1.1.4'
Cl Cl 0.1484 0.1585 'International Tables Vol C Tables 4.2.6.8 and 6.1.1.4'
Mn Mn 0.3368 0.7283 'International Tables Vol C Tables 4.2.6.8 and 6.1.1.4'
Fe Fe 0.3463 0.8444 'International Tables Vol C Tables 4.2.6.8 and 6.1.1.4'

loop_
_geom_angle_atom_site_label_1
_geom_angle_atom_site_label_2
_geom_angle_atom_site_label_3
_geom_angle
N3 Fe1 N4 83.4(2)
N3 Fe1 C1 95.6(2)
N4 Fe1 C1 93.1(2)
N3 Fe1 C2 94.06(18)
N4 Fe1 C2 93.29(18)
C1 Fe1 C2 169.0(2)
N3 Fe1 N5 81.8(2)
N4 Fe1 N5 164.9(2)
C1 Fe1 N5 85.5(2)
C2 Fe1 N5 90.67(17)
N3 Fe1 N6 165.6(2)
N4 Fe1 N6 82.3(2)
C1 Fe1 N6 86.96(19)
C2 Fe1 N6 84.98(17)
N5 Fe1 N6 112.6(2)
N10 Mn1 N8 177.42(14)
N10 Mn1 N7 90.22(13)
N8 Mn1 N7 89.91(13)
N10 Mn1 N9 89.84(13)
N8 Mn1 N9 89.94(13)
N7 Mn1 N9 178.11(14)
N10 Mn1 N2 89.33(14)
N8 Mn1 N2 93.25(13)
N7 Mn1 N2 90.39(13)
N9 Mn1 N2 91.50(13)
N10 Mn1 O3 87.74(13)
N8 Mn1 O3 89.67(13)
N7 Mn1 O3 89.65(14)
N9 Mn1 O3 88.47(14)
N2 Mn1 O3 177.07(13)
C65 O3 Mn1 128.9(4)
C65 O3 H4 109.5
Mn1 O3 H4 120.5
C66 O4 H5 109.5
C67 O5 H6 109.5
C68 O6 H7 109.5
C2 N2 Mn1 159.9(3)
C9 N3 C3 126.6(6)
C9 N3 Fe1 118.7(5)
C3 N3 Fe1 114.6(4)
C15 N4 C4 127.2(6)
C15 N4 Fe1 117.9(5)
C4 N4 Fe1 114.7(4)
C14 N5 C10 116.3(5)
C14 N5 Fe1 130.7(4)
C10 N5 Fe1 112.8(4)
C20 N6 C16 119.0(5)
C20 N6 Fe1 129.6(4)
C16 N6 Fe1 111.2(4)
C24 N7 C21 105.6(3)
C24 N7 Mn1 128.2(3)
C21 N7 Mn1 126.2(3)
C35 N8 C32 106.9(3)
C35 N8 Mn1 126.7(3)
C32 N8 Mn1 126.2(3)
C43 N9 C46 106.0(3)
C43 N9 Mn1 127.0(3)
C46 N9 Mn1 126.9(3)
C54 N10 C57 106.2(3)
C54 N10 Mn1 126.5(3)
C57 N10 Mn1 126.8(3)
N1 C1 Fe1 178.2(8)
N2 C2 Fe1 175.1(4)
N3 C3 C4 115.2(6)
N3 C3 C8 127.0(7)
C4 C3 C8 117.6(7)
C5 C4 C3 124.1(7)
C5 C4 N4 124.0(7)
C3 C4 N4 111.9(6)
C4 C5 C6 116.7(9)
C4 C5 H66 121.7
C6 C5 H66 121.7
C7 C6 C5 120.7(10)
C7 C6 H54 119.7
C5 C6 H54 119.7
C8 C7 C6 120.9(10)
C8 C7 H65 119.5
C6 C7 H65 119.5
C7 C8 C3 120.0(9)
C7 C8 H62 120.0
C3 C8 H62 120.0
O2 C9 N3 127.8(8)
O2 C9 C10 121.2(6)
N3 C9 C10 111.0(5)
N5 C10 C11 123.0(7)
N5 C10 C9 115.4(5)
C11 C10 C9 121.6(6)
C12 C11 C10 118.9(7)
C12 C11 H41 120.6
C10 C11 H41 120.6
C13 C12 C11 118.9(7)
C13 C12 H47 120.6
C11 C12 H47 120.6
C12 C13 C14 118.9(8)
C12 C13 H59 120.6
C14 C13 H59 120.6
N5 C14 C13 124.0(7)
N5 C14 H58 118.0
C13 C14 H58 118.0
O1 C15 N4 129.7(7)
O1 C15 C16 119.7(6)
N4 C15 C16 110.6(5)
N6 C16 C17 119.0(7)
N6 C16 C15 116.3(5)
C17 C16 C15 124.6(6)
C18 C17 C16 122.6(7)
C18 C17 H44 118.7
C16 C17 H44 118.7
C17 C18 C19 118.4(7)
C17 C18 H57 120.8
C19 C18 H57 120.8
C18 C19 C20 118.7(8)
C18 C19 H60 120.6
C20 C19 H60 120.6
N6 C20 C19 122.2(7)
N6 C20 H46 118.9
C19 C20 H46 118.9
C58 C21 N7 126.5(4)
C58 C21 C22 125.2(4)
N7 C21 C22 108.3(4)
C23 C22 C21 108.2(4)
C23 C22 H17 125.9
C21 C22 H17 125.9
C22 C23 C24 107.4(4)
C22 C23 H23 126.3
C24 C23 H23 126.3
N7 C24 C25 124.3(4)
N7 C24 C23 110.6(3)
C25 C24 C23 125.1(4)
C24 C25 C32 124.3(4)
C24 C25 C26 118.1(4)
C32 C25 C26 117.3(4)
C27 C26 C31 116.8(4)
C27 C26 C25 123.2(4)
C31 C26 C25 120.0(4)
C26 C27 C28 121.7(5)
C26 C27 H36 119.2
C28 C27 H36 119.2
C29 C28 C27 118.7(5)
C29 C28 H43 120.7
C27 C28 H43 120.7
C30 C29 C28 121.7(4)
C30 C29 Cl4 118.8(4)
C28 C29 Cl4 119.4(4)
C29 C30 C31 118.8(4)
C29 C30 H27 120.6
C31 C30 H27 120.6
C30 C31 C26 122.3(4)
C30 C31 H35 118.8
C26 C31 H35 118.8
N8 C32 C25 126.9(4)
N8 C32 C33 109.0(4)
C25 C32 C33 124.2(4)
C34 C33 C32 106.9(4)
C34 C33 H22 126.5
C32 C33 H22 126.5
C33 C34 C35 108.2(4)
C33 C34 H16 125.9
C35 C34 H16 125.9
N8 C35 C36 126.5(4)
N8 C35 C34 109.0(4)
C36 C35 C34 124.4(4)
C43 C36 C35 123.9(4)
C43 C36 C37 118.5(4)
C35 C36 C37 117.6(4)
C38 C37 C42 117.4(4)
C38 C37 C36 121.8(4)
C42 C37 C36 120.7(4)
C39 C38 C37 121.8(5)
C39 C38 H24 119.1
C37 C38 H24 119.1
C38 C39 C40 118.4(5)
C38 C39 H49 120.8
C40 C39 H49 120.8
C41 C40 C39 121.5(4)
C41 C40 Cl3 119.4(5)
C39 C40 Cl3 119.1(4)
C40 C41 C42 119.7(5)
C40 C41 H38 120.2
C42 C41 H38 120.2
C41 C42 C37 121.1(5)
C41 C42 H25 119.4
C37 C42 H25 119.4
N9 C43 C36 125.6(4)
N9 C43 C44 109.1(4)
C36 C43 C44 125.3(4)
C45 C44 C43 108.1(4)
C45 C44 H32 125.9
C43 C44 H32 125.9
C44 C45 C46 107.7(4)
C44 C45 H26 126.2
C46 C45 H26 126.2
N9 C46 C47 125.9(4)
N9 C46 C45 109.1(4)
C47 C46 C45 125.0(4)
C46 C47 C54 123.4(4)
C46 C47 C48 119.0(4)
C54 C47 C48 117.7(4)
C53 C48 C49 117.9(5)
C53 C48 C47 120.7(4)
C49 C48 C47 121.4(4)
C48 C49 C50 122.2(5)
C48 C49 H37 118.9
C50 C49 H37 118.9
C51 C50 C49 118.3(5)
C51 C50 H48 120.9
C49 C50 H48 120.9
C52 C51 C50 121.2(5)
C52 C51 Cl2 119.9(5)
C50 C51 Cl2 118.9(4)
C51 C52 C53 119.3(5)
C51 C52 H30 120.3
C53 C52 H30 120.3
C48 C53 C52 121.1(5)
C48 C53 H34 119.4
C52 C53 H34 119.4
N10 C54 C47 126.5(4)
N10 C54 C55 108.9(4)
C47 C54 C55 124.5(4)
C56 C55 C54 107.7(4)
C56 C55 H33 126.1
C54 C55 H33 126.1
C55 C56 C57 108.4(4)
C55 C56 H29 125.8
C57 C56 H29 125.8
N10 C57 C58 126.2(4)
N10 C57 C56 108.7(4)
C58 C57 C56 125.1(4)
C21 C58 C57 123.9(4)
C21 C58 C59 118.1(4)
C57 C58 C59 118.0(4)
C64 C59 C60 117.5(5)
C64 C59 C58 121.3(5)
C60 C59 C58 121.3(5)
C59 C60 C61 120.8(6)
C59 C60 H50 119.6
C61 C60 H50 119.6
C62 C61 C60 118.2(6)
C62 C61 H52 120.9
C60 C61 H52 120.9
C61 C62 C63 123.2(6)
C61 C62 Cl1 119.2(6)
C63 C62 Cl1 117.6(7)
C62 C63 C64 117.9(7)
C62 C63 H64 121.0
C64 C63 H64 121.0
C59 C64 C63 122.5(6)
C59 C64 H63 118.8
C63 C64 H63 118.8
O3 C65 H67A 109.5
O3 C65 H67B 109.5
H67A C65 H67B 109.5
O3 C65 H67C 109.5
H67A C65 H67C 109.5
H67B C65 H67C 109.5
O4 C66 H68A 109.5
O4 C66 H68B 109.5
H68A C66 H68B 109.5
O4 C66 H68C 109.5
H68A C66 H68C 109.5
H68B C66 H68C 109.5
O5 C67 H69A 109.5
O5 C67 H69B 109.5
H69A C67 H69B 109.5
O5 C67 H69C 109.5
H69A C67 H69C 109.5
H69B C67 H69C 109.5
O6 C68 H70A 109.5
O6 C68 H70B 109.5
H70A C68 H70B 109.5
O6 C68 H70C 109.5
H70A C68 H70C 109.5
H70B C68 H70C 109.5

loop_
_geom_bond_atom_site_label_1
_geom_bond_atom_site_label_2
_geom_bond_distance
Fe1 N3 1.887(5)
Fe1 N4 1.896(5)
Fe1 C1 1.965(6)
Fe1 C2 1.968(5)
Fe1 N5 1.996(5)
Fe1 N6 1.999(4)
Mn1 N10 1.998(3)
Mn1 N8 2.010(3)
Mn1 N7 2.016(3)
Mn1 N9 2.020(3)
Mn1 N2 2.258(4)
Mn1 O3 2.298(3)
Cl1 C62 1.759(6)
Cl2 C51 1.736(5)
Cl3 C40 1.743(5)
Cl4 C29 1.751(5)
O1 C15 1.227(7)
O2 C9 1.237(7)
O3 C65 1.400(9)
O3 H4 0.8200
O4 C66 1.41(2)
O4 H5 0.8200
O5 C67 1.449(18)
O5 H6 0.8200
O6 C68 1.42(3)
O6 H7 0.8200
N1 C1 1.125(7)
N2 C2 1.141(5)
N3 C9 1.354(7)
N3 C3 1.377(8)
N4 C15 1.339(7)
N4 C4 1.411(8)
N5 C14 1.304(8)
N5 C10 1.347(7)
N6 C20 1.308(8)
N6 C16 1.354(7)
N7 C24 1.384(5)
N7 C21 1.391(5)
N8 C35 1.372(5)
N8 C32 1.377(5)
N9 C43 1.382(5)
N9 C46 1.382(5)
N10 C54 1.377(5)
N10 C57 1.388(5)
C3 C4 1.404(9)
C3 C8 1.414(9)
C4 C5 1.386(9)
C5 C6 1.416(14)
C5 H66 0.9300
C6 C7 1.406(14)
C6 H54 0.9300
C7 C8 1.379(13)
C7 H65 0.9300
C8 H62 0.9300
C9 C10 1.480(9)
C10 C11 1.381(9)
C11 C12 1.356(10)
C11 H41 0.9300
C12 C13 1.352(10)
C12 H47 0.9300
C13 C14 1.386(9)
C13 H59 0.9300
C14 H58 0.9300
C15 C16 1.483(9)
C16 C17 1.403(9)
C17 C18 1.319(10)
C17 H44 0.9300
C18 C19 1.360(11)
C18 H57 0.9300
C19 C20 1.419(9)
C19 H60 0.9300
C20 H46 0.9300
C21 C58 1.376(6)
C21 C22 1.453(6)
C22 C23 1.332(6)
C22 H17 0.9300
C23 C24 1.420(6)
C23 H23 0.9300
C24 C25 1.395(6)
C25 C32 1.400(6)
C25 C26 1.492(6)
C26 C27 1.378(6)
C26 C31 1.385(6)
C27 C28 1.398(7)
C27 H36 0.9300
C28 C29 1.361(7)
C28 H43 0.9300
C29 C30 1.357(7)
C30 C31 1.380(7)
C30 H27 0.9300
C31 H35 0.9300
C32 C33 1.433(6)
C33 C34 1.348(6)
C33 H22 0.9300
C34 C35 1.420(6)
C34 H16 0.9300
C35 C36 1.399(6)
C36 C43 1.390(6)
C36 C37 1.496(6)
C37 C38 1.380(6)
C37 C42 1.387(7)
C38 C39 1.377(7)
C38 H24 0.9300
C39 C40 1.379(7)
C39 H49 0.9300
C40 C41 1.343(7)
C41 C42 1.378(7)
C41 H38 0.9300
C42 H25 0.9300
C43 C44 1.427(7)
C44 C45 1.329(7)
C44 H32 0.9300
C45 C46 1.431(6)
C45 H26 0.9300
C46 C47 1.383(6)
C47 C54 1.403(6)
C47 C48 1.488(6)
C48 C53 1.372(7)
C48 C49 1.386(7)
C49 C50 1.386(7)
C49 H37 0.9300
C50 C51 1.377(8)
C50 H48 0.9300
C51 C52 1.369(8)
C52 C53 1.397(7)
C52 H30 0.9300
C53 H34 0.9300
C54 C55 1.434(6)
C55 C56 1.325(7)
C55 H33 0.9300
C56 C57 1.423(6)
C56 H29 0.9300
C57 C58 1.390(6)
C58 C59 1.497(6)
C59 C64 1.367(8)
C59 C60 1.367(7)
C60 C61 1.406(8)
C60 H50 0.9300
C61 C62 1.339(10)
C61 H52 0.9300
C62 C63 1.340(10)
C63 C64 1.377(8)
C63 H64 0.9300
C64 H63 0.9300
C65 H67A 0.9600
C65 H67B 0.9600
C65 H67C 0.9600
C66 H68A 0.9600
C66 H68B 0.9600
C66 H68C 0.9600
C67 H69A 0.9600
C67 H69B 0.9600
C67 H69C 0.9600
C68 H70A 0.9600
C68 H70B 0.9600
C68 H70C 0.9600
